data_4128177
loop_
_publ_author_name
'Hammarback, L. Anders'
'Robinson, Alan'
'Lynam, Jason M.'
'Fairlamb, Ian J. S.'

_publ_section_title
;
 Mechanistic Insight into Catalytic Redox-Neutral C-H Bond Activation
 Involving Manganese(I) Carbonyls: Catalyst Activation, Turnover, and
 Deactivation Pathways Reveal an Intricate Network of Steps.
;
_journal_issue 6
_journal_name_full 'Journal of the American Chemical Society'
_journal_page_first 2316
_journal_page_last 2328
_journal_paper_doi 10.1021/jacs.8b09095
_journal_volume 141
_journal_year 2019
_chemical_formula_moiety 'C28 H18 Mn N O3'
_chemical_formula_sum 'C28 H18 Mn N O3'
_chemical_formula_weight 471.37
_space_group_crystal_system orthorhombic
_space_group_IT_number 61
_space_group_name_Hall '-P 2ac 2ab'
_space_group_name_H-M_alt 'P b c a'
_symmetry_space_group_name_Hall '-P 2ac 2ab'
_symmetry_space_group_name_H-M 'P b c a'
_atom_sites_solution_hydrogens geom
_atom_sites_solution_primary dual
_audit_creation_date 2018-04-17
_audit_creation_method
;
Olex2 1.2
(compiled 2018.04.03 svn.r3497 for OlexSys, GUI svn.r5486)
;
_cell_angle_alpha 90
_cell_angle_beta 90
_cell_angle_gamma 90
_cell_formula_units_Z 8
_cell_length_a 19.1024(2)
_cell_length_b 7.84458(12)
_cell_length_c 32.2257(5)
_cell_measurement_reflns_used 3290
_cell_measurement_temperature 109.95(10)
_cell_measurement_theta_max 70.7840
_cell_measurement_theta_min 5.3750
_cell_volume 4829.03(12)
_computing_cell_refinement 'CrysAlisPro 1.171.39.46 (Rigaku OD, 2018)'
_computing_data_collection 'CrysAlisPro 1.171.39.46 (Rigaku OD, 2018)'
_computing_data_reduction 'CrysAlisPro 1.171.39.46 (Rigaku OD, 2018)'
_computing_molecular_graphics 'Olex2 (Dolomanov et al., 2009)'
_computing_publication_material 'Olex2 (Dolomanov et al., 2009)'
_computing_structure_refinement 'ShelXL (Sheldrick, 2015)'
_computing_structure_solution 'ShelXT (Sheldrick, 2015)'
_diffrn_ambient_environment N~2~
_diffrn_ambient_temperature 109.95(10)
_diffrn_detector 'CCD plate'
_diffrn_detector_area_resol_mean 16.1450
_diffrn_detector_type Eos
_diffrn_measured_fraction_theta_full 0.994
_diffrn_measured_fraction_theta_max 0.994
_diffrn_measurement_details
;
List of Runs (angles in degrees, time in seconds):

  # Type    Start    End  Width  t~exp~   \w     \q     \k     \f   Frames
--------------------------------------------------------------------------
  1  \w     36.00  69.00   1.00    3.50    --    0.00  57.00 -60.00   33
  2  \w     31.00 126.00   1.00   14.00    --   54.00  37.00 -60.00   95
  3  \w    123.00 178.00   1.00   14.00    --  108.00 111.00 -60.00   55
  4  \w     92.00 154.00   1.00   14.00    --  108.00  50.00 120.00   62
  5  \w     61.00 126.00   1.00   14.00    --  108.00 -25.00 150.00   65
  6  \w     38.00 111.00   1.00   14.00    --  108.00-111.00 -60.00   73
  7  \w    -19.00   8.00   1.00    3.50    --    0.00  57.00 -60.00   27
  8  \w    -14.00  81.00   1.00   14.00    --   54.00 -77.00 -30.00   95
;
_diffrn_measurement_device 'four-circle diffractometer'
_diffrn_measurement_device_type 'SuperNova, Dual, Cu at home/near, Eos'
_diffrn_measurement_method '\w scans'
_diffrn_orient_matrix_type 'CrysAlisPro convention (1999,Acta A55,543-557)'
_diffrn_orient_matrix_UB_11 -0.0725511000
_diffrn_orient_matrix_UB_12 0.0085825000
_diffrn_orient_matrix_UB_13 0.0207920000
_diffrn_orient_matrix_UB_21 0.0351782000
_diffrn_orient_matrix_UB_22 0.0045232000
_diffrn_orient_matrix_UB_23 0.0429794000
_diffrn_orient_matrix_UB_31 0.0024022000
_diffrn_orient_matrix_UB_32 0.1961974000
_diffrn_orient_matrix_UB_33 -0.0019059000
_diffrn_radiation_monochromator mirror
_diffrn_radiation_probe x-ray
_diffrn_radiation_type CuK\a
_diffrn_radiation_wavelength 1.54184
_diffrn_reflns_av_R_equivalents 0.0312
_diffrn_reflns_av_unetI/netI 0.0438
_diffrn_reflns_Laue_measured_fraction_full 0.994
_diffrn_reflns_Laue_measured_fraction_max 0.994
_diffrn_reflns_limit_h_max 22
_diffrn_reflns_limit_h_min -22
_diffrn_reflns_limit_k_max 9
_diffrn_reflns_limit_k_min -6
_diffrn_reflns_limit_l_max 28
_diffrn_reflns_limit_l_min -38
_diffrn_reflns_number 9268
_diffrn_reflns_point_group_measured_fraction_full 0.994
_diffrn_reflns_point_group_measured_fraction_max 0.994
_diffrn_reflns_theta_full 67.065
_diffrn_reflns_theta_max 67.065
_diffrn_reflns_theta_min 3.589
_diffrn_source 'micro-focus sealed X-ray tube'
_diffrn_source_type 'SuperNova (Cu) X-ray Source'
_exptl_absorpt_coefficient_mu 4.674
_exptl_absorpt_correction_T_max 1.000
_exptl_absorpt_correction_T_min 0.312
_exptl_absorpt_correction_type gaussian
_exptl_absorpt_process_details
;
CrysAlisPro 1.171.39.46 (Rigaku Oxford Diffraction, 2018)
Numerical absorption correction based on gaussian integration over
            a multifaceted crystal model
Empirical absorption correction using spherical harmonics,
 implemented in SCALE3 ABSPACK scaling algorithm.
;
_exptl_crystal_colour 'clear light orange'
_exptl_crystal_colour_lustre clear
_exptl_crystal_colour_modifier light
_exptl_crystal_colour_primary orange
_exptl_crystal_density_diffrn 1.297
_exptl_crystal_description plate
_exptl_crystal_F_000 1936
_exptl_crystal_recrystallization_method 'Evaporation of dichloromethane/pentane'
_exptl_crystal_size_max 0.275
_exptl_crystal_size_mid 0.226
_exptl_crystal_size_min 0.02
_refine_diff_density_max 0.499
_refine_diff_density_min -0.383
_refine_diff_density_rms 0.063
_refine_ls_extinction_method none
_refine_ls_goodness_of_fit_ref 1.038
_refine_ls_hydrogen_treatment constr
_refine_ls_matrix_type full
_refine_ls_number_parameters 298
_refine_ls_number_reflns 4294
_refine_ls_number_restraints 0
_refine_ls_restrained_S_all 1.038
_refine_ls_R_factor_all 0.0637
_refine_ls_R_factor_gt 0.0457
_refine_ls_shift/su_max 0.001
_refine_ls_shift/su_mean 0.000
_refine_ls_structure_factor_coef Fsqd
_refine_ls_weighting_details 'w=1/[\s^2^(Fo^2^)+(0.0403P)^2^+6.1898P] where P=(Fo^2^+2Fc^2^)/3'
_refine_ls_weighting_scheme calc
_refine_ls_wR_factor_gt 0.1022
_refine_ls_wR_factor_ref 0.1095
_reflns_Friedel_coverage 0.000
_reflns_number_gt 3328
_reflns_number_total 4294
_reflns_threshold_expression 'I > 2\s(I)'
_cod_data_source_file ja8b09095_si_002.cif
_cod_data_source_block ijsf1809
_cod_database_code 4128177
_shelx_shelxl_version_number 2014/7
_chemical_oxdiff_formula 'C28.5 H19 Cl Mn1 N1 O3'
_chemical_oxdiff_usercomment 'Anders LAH-10-732'
_shelx_space_group_comment
;
The symmetry employed for this shelxl refinement is uniquely defined
by the following loop, which should always be used as a source of
symmetry information in preference to the above space-group names.
They are only intended as comments.
;
_shelx_estimated_absorpt_t_max 0.912
_shelx_estimated_absorpt_t_min 0.360
_reflns_odcompleteness_completeness 99.21
_reflns_odcompleteness_iscentric 1
_reflns_odcompleteness_theta 66.97
_olex2_refinement_description
;
1. Fixed Uiso
 At 1.2 times of:
  All C(H) groups
2.a Ternary CH refined with riding coordinates:
 C1(H1), C2(H2), C3(H3), C4(H4)
2.b Aromatic/amide H refined with riding coordinates:
 C7(H7), C8(H8), C9(H9), C10(H10), C15(H15), C16(H16), C17(H17), C18(H18),
 C19(H19), C21(H21), C22(H22), C23(H23), C24(H24), C25(H25)
;
_olex2_date_sample_data_collection 2018-04-04
_olex2_date_sample_submission 2018-03-22
_olex2_exptl_crystal_mounting_method 'oil on 200 micrometre micromount'
_olex2_submission_original_sample_id LAH-10-732
_olex2_submission_special_instructions 'No special instructions were received'
_oxdiff_exptl_absorpt_empirical_details
;
Empirical correction (ABSPACK) includes:
- Absorption correction using spherical harmonics
- Frame scaling
;
_oxdiff_exptl_absorpt_empirical_full_max 1.272
_oxdiff_exptl_absorpt_empirical_full_min 0.868

loop_
_space_group_symop_operation_xyz
'x, y, z'
'-x+1/2, -y, z+1/2'
'-x, y+1/2, -z+1/2'
'x+1/2, -y+1/2, -z'
'-x, -y, -z'
'x-1/2, y, -z-1/2'
'x, -y-1/2, z-1/2'
'-x-1/2, y-1/2, z'

loop_
_atom_site_label
_atom_site_type_symbol
_atom_site_fract_x
_atom_site_fract_y
_atom_site_fract_z
_atom_site_U_iso_or_equiv
_atom_site_adp_type
_atom_site_occupancy
_atom_site_site_symmetry_order
_atom_site_calc_flag
_atom_site_refinement_flags_posn
C1 C 0.43509(14) 0.6265(4) 0.71644(9) 0.0187(6) Uani 1 1 d .
H1 H 0.4868 0.6087 0.7146 0.022 Uiso 1 1 calc R
C2 C 0.41050(15) 0.7747(4) 0.73880(9) 0.0196(6) Uani 1 1 d .
H2 H 0.4425 0.8644 0.7501 0.024 Uiso 1 1 calc R
C3 C 0.33940(15) 0.7708(4) 0.74667(9) 0.0191(6) Uani 1 1 d .
H3 H 0.3156 0.8577 0.7644 0.023 Uiso 1 1 calc R
C4 C 0.30262(14) 0.6271(4) 0.72895(9) 0.0174(6) Uani 1 1 d .
H4 H 0.2531 0.6075 0.7377 0.021 Uiso 1 1 calc R
C5 C 0.32325(14) 0.5708(4) 0.68814(9) 0.0170(6) Uani 1 1 d .
C6 C 0.27733(13) 0.5130(3) 0.65609(9) 0.0155(6) Uani 1 1 d .
C7 C 0.20339(14) 0.5166(4) 0.66160(9) 0.0188(6) Uani 1 1 d .
H7 H 0.1838 0.5622 0.6863 0.023 Uiso 1 1 calc R
C8 C 0.16063(14) 0.4537(4) 0.63102(9) 0.0204(6) Uani 1 1 d .
H8 H 0.1113 0.4577 0.6344 0.025 Uiso 1 1 calc R
C9 C 0.18910(15) 0.3839(4) 0.59486(10) 0.0228(7) Uani 1 1 d .
H9 H 0.1588 0.3394 0.5741 0.027 Uiso 1 1 calc R
C10 C 0.26010(14) 0.3786(4) 0.58888(9) 0.0205(6) Uani 1 1 d .
H10 H 0.2785 0.3283 0.5644 0.025 Uiso 1 1 calc R
C11 C 0.30605(14) 0.4473(4) 0.61885(9) 0.0179(6) Uani 1 1 d .
C12 C 0.38051(14) 0.4575(4) 0.61246(9) 0.0183(6) Uani 1 1 d .
C13 C 0.42170(14) 0.5292(4) 0.64267(9) 0.0173(6) Uani 1 1 d .
C14 C 0.41269(15) 0.3893(4) 0.57386(10) 0.0207(7) Uani 1 1 d .
C15 C 0.39597(15) 0.4562(4) 0.53503(10) 0.0263(7) Uani 1 1 d .
H15 H 0.3639 0.5483 0.5330 0.032 Uiso 1 1 calc R
C16 C 0.42586(18) 0.3891(5) 0.49935(11) 0.0339(8) Uani 1 1 d .
H16 H 0.4147 0.4366 0.4731 0.041 Uiso 1 1 calc R
C17 C 0.47177(17) 0.2538(5) 0.50191(11) 0.0349(8) Uani 1 1 d .
H17 H 0.4918 0.2073 0.4774 0.042 Uiso 1 1 calc R
C18 C 0.48841(17) 0.1865(4) 0.53998(11) 0.0328(8) Uani 1 1 d .
H18 H 0.5203 0.0939 0.5417 0.039 Uiso 1 1 calc R
C19 C 0.45899(15) 0.2527(4) 0.57596(10) 0.0255(7) Uani 1 1 d .
H19 H 0.4706 0.2045 0.6021 0.031 Uiso 1 1 calc R
C20 C 0.49755(14) 0.5679(4) 0.63635(9) 0.0171(6) Uani 1 1 d .
C21 C 0.51536(14) 0.7161(4) 0.61502(9) 0.0200(6) Uani 1 1 d .
H21 H 0.4796 0.7880 0.6044 0.024 Uiso 1 1 calc R
C22 C 0.58511(15) 0.7590(4) 0.60929(10) 0.0246(7) Uani 1 1 d .
H22 H 0.5970 0.8609 0.5950 0.030 Uiso 1 1 calc R
C23 C 0.63720(15) 0.6543(4) 0.62427(10) 0.0267(7) Uani 1 1 d .
H23 H 0.6850 0.6841 0.6204 0.032 Uiso 1 1 calc R
C24 C 0.61991(15) 0.5056(4) 0.64497(10) 0.0275(7) Uani 1 1 d .
H24 H 0.6558 0.4326 0.6550 0.033 Uiso 1 1 calc R
C25 C 0.55056(15) 0.4635(4) 0.65106(10) 0.0243(7) Uani 1 1 d .
H25 H 0.5390 0.3617 0.6655 0.029 Uiso 1 1 calc R
C26 C 0.38435(14) 0.3252(4) 0.76111(9) 0.0204(7) Uani 1 1 d .
C27 C 0.46088(15) 0.5493(4) 0.80326(9) 0.0197(6) Uani 1 1 d .
C28 C 0.33104(14) 0.5478(4) 0.81689(10) 0.0214(7) Uani 1 1 d .
Mn1 Mn 0.38495(2) 0.55152(6) 0.77116(2) 0.01527(13) Uani 1 1 d .
N1 N 0.39230(11) 0.5745(3) 0.68046(7) 0.0144(5) Uani 1 1 d .
O1 O 0.38421(11) 0.1825(3) 0.75384(8) 0.0320(5) Uani 1 1 d .
O2 O 0.51017(11) 0.5500(3) 0.82435(7) 0.0294(5) Uani 1 1 d .
O3 O 0.29722(11) 0.5453(3) 0.84698(7) 0.0362(6) Uani 1 1 d .

loop_
_atom_site_aniso_label
_atom_site_aniso_U_11
_atom_site_aniso_U_22
_atom_site_aniso_U_33
_atom_site_aniso_U_23
_atom_site_aniso_U_13
_atom_site_aniso_U_12
C1 0.0143(13) 0.0240(15) 0.0177(15) -0.0011(13) -0.0012(12) -0.0027(12)
C2 0.0240(14) 0.0127(14) 0.0222(16) 0.0038(12) -0.0042(12) -0.0039(12)
C3 0.0248(14) 0.0156(14) 0.0170(15) 0.0004(13) -0.0015(13) 0.0050(12)
C4 0.0124(13) 0.0209(14) 0.0190(15) 0.0028(13) -0.0002(12) 0.0015(12)
C5 0.0126(13) 0.0165(14) 0.0220(16) 0.0023(13) 0.0002(11) 0.0020(11)
C6 0.0121(12) 0.0158(14) 0.0187(15) 0.0021(12) -0.0016(11) -0.0001(11)
C7 0.0171(14) 0.0195(15) 0.0200(16) 0.0040(13) 0.0039(12) 0.0015(12)
C8 0.0141(13) 0.0226(15) 0.0246(17) 0.0019(14) 0.0000(12) -0.0021(12)
C9 0.0186(14) 0.0228(15) 0.0271(18) -0.0008(14) -0.0038(13) -0.0048(13)
C10 0.0187(14) 0.0218(15) 0.0210(15) -0.0014(13) 0.0002(13) -0.0017(12)
C11 0.0161(13) 0.0188(14) 0.0187(15) 0.0028(13) 0.0002(12) 0.0001(12)
C12 0.0173(13) 0.0207(15) 0.0169(15) 0.0017(13) 0.0008(12) 0.0008(13)
C13 0.0165(14) 0.0171(14) 0.0182(15) 0.0014(12) 0.0015(12) 0.0009(12)
C14 0.0148(13) 0.0252(16) 0.0221(16) -0.0046(13) 0.0023(12) -0.0040(12)
C15 0.0241(15) 0.0313(17) 0.0234(17) -0.0036(15) 0.0003(13) -0.0034(14)
C16 0.0388(19) 0.041(2) 0.0220(18) -0.0038(16) 0.0061(15) -0.0084(17)
C17 0.0356(18) 0.039(2) 0.0306(19) -0.0122(16) 0.0134(16) -0.0049(16)
C18 0.0310(18) 0.0296(18) 0.038(2) -0.0094(16) 0.0077(16) 0.0009(15)
C19 0.0239(15) 0.0262(16) 0.0264(17) -0.0018(14) 0.0037(13) -0.0002(14)
C20 0.0164(13) 0.0230(15) 0.0120(14) -0.0040(12) 0.0004(11) 0.0003(12)
C21 0.0159(14) 0.0213(15) 0.0229(16) 0.0030(13) 0.0017(12) 0.0042(12)
C22 0.0194(14) 0.0265(16) 0.0279(18) 0.0037(14) 0.0015(13) -0.0028(14)
C23 0.0113(14) 0.0396(19) 0.0292(19) -0.0013(16) 0.0023(13) -0.0042(13)
C24 0.0175(14) 0.0328(18) 0.0323(19) 0.0036(15) -0.0026(13) 0.0028(13)
C25 0.0178(14) 0.0220(15) 0.0332(18) 0.0058(15) -0.0001(13) 0.0004(13)
C26 0.0131(13) 0.0254(18) 0.0228(17) 0.0051(13) -0.0043(12) -0.0012(12)
C27 0.0212(15) 0.0153(14) 0.0226(16) -0.0005(13) 0.0021(13) 0.0025(12)
C28 0.0169(14) 0.0199(15) 0.0273(18) 0.0039(14) -0.0035(13) 0.0045(12)
Mn1 0.0136(2) 0.0146(2) 0.0175(2) 0.0001(2) -0.00065(19) 0.00074(19)
N1 0.0143(11) 0.0164(12) 0.0127(12) -0.0010(10) -0.0004(9) -0.0028(9)
O1 0.0339(12) 0.0159(12) 0.0463(15) -0.0027(11) -0.0093(11) -0.0002(9)
O2 0.0242(11) 0.0293(12) 0.0346(13) -0.0056(11) -0.0099(10) 0.0052(10)
O3 0.0303(12) 0.0497(15) 0.0285(13) 0.0065(12) 0.0112(11) 0.0116(11)

loop_
_atom_type_symbol
_atom_type_description
_atom_type_scat_dispersion_real
_atom_type_scat_dispersion_imag
_atom_type_scat_source
C C 0.0181 0.0091 'International Tables Vol C Tables 4.2.6.8 and 6.1.1.4'
H H 0.0000 0.0000 'International Tables Vol C Tables 4.2.6.8 and 6.1.1.4'
Mn Mn -0.5299 2.8052 'International Tables Vol C Tables 4.2.6.8 and 6.1.1.4'
N N 0.0311 0.0180 'International Tables Vol C Tables 4.2.6.8 and 6.1.1.4'
O O 0.0492 0.0322 'International Tables Vol C Tables 4.2.6.8 and 6.1.1.4'

loop_
_exptl_crystal_face_index_h
_exptl_crystal_face_index_k
_exptl_crystal_face_index_l
_exptl_crystal_face_perp_dist
0 0 -1 0.0108
0 0 1 0.0090
3 5 -1 0.0851
-1 0 0 0.1161
-5 -1 0 0.1112
5 -2 0 0.0611

loop_
_geom_angle_atom_site_label_1
_geom_angle_atom_site_label_2
_geom_angle_atom_site_label_3
_geom_angle
C2 C1 H1 117.6
C2 C1 Mn1 69.96(16)
C2 C1 N1 115.7(2)
Mn1 C1 H1 117.6
N1 C1 H1 117.6
N1 C1 Mn1 109.32(18)
C1 C2 H2 123.3
C1 C2 Mn1 69.64(16)
C3 C2 C1 113.1(3)
C3 C2 H2 123.3
C3 C2 Mn1 70.19(17)
Mn1 C2 H2 123.3
C2 C3 H3 122.5
C2 C3 C4 115.0(3)
C2 C3 Mn1 71.18(16)
C4 C3 H3 122.5
C4 C3 Mn1 73.08(16)
Mn1 C3 H3 122.5
C3 C4 H4 118.0
C3 C4 Mn1 67.16(15)
C5 C4 C3 117.8(2)
C5 C4 H4 118.0
C5 C4 Mn1 106.90(18)
Mn1 C4 H4 118.0
C6 C5 C4 126.1(2)
N1 C5 C4 115.5(2)
N1 C5 C6 118.5(3)
C7 C6 C5 120.8(3)
C11 C6 C5 119.3(2)
C11 C6 C7 119.8(3)
C6 C7 H7 120.2
C8 C7 C6 119.6(3)
C8 C7 H7 120.2
C7 C8 H8 119.7
C7 C8 C9 120.5(3)
C9 C8 H8 119.7
C8 C9 H9 119.5
C10 C9 C8 120.9(3)
C10 C9 H9 119.5
C9 C10 H10 119.8
C9 C10 C11 120.5(3)
C11 C10 H10 119.8
C6 C11 C12 118.9(3)
C10 C11 C6 118.5(2)
C10 C11 C12 122.5(3)
C11 C12 C14 120.5(3)
C13 C12 C11 119.2(3)
C13 C12 C14 120.3(2)
C12 C13 C20 122.9(3)
C12 C13 N1 119.7(2)
N1 C13 C20 117.4(2)
C15 C14 C12 121.4(3)
C19 C14 C12 120.0(3)
C19 C14 C15 118.6(3)
C14 C15 H15 119.8
C16 C15 C14 120.5(3)
C16 C15 H15 119.8
C15 C16 H16 119.9
C17 C16 C15 120.3(3)
C17 C16 H16 119.9
C16 C17 H17 120.1
C18 C17 C16 119.8(3)
C18 C17 H17 120.1
C17 C18 H18 119.7
C17 C18 C19 120.6(3)
C19 C18 H18 119.7
C14 C19 H19 119.8
C18 C19 C14 120.3(3)
C18 C19 H19 119.8
C21 C20 C13 118.3(2)
C25 C20 C13 122.8(3)
C25 C20 C21 118.9(3)
C20 C21 H21 119.9
C22 C21 C20 120.2(3)
C22 C21 H21 119.9
C21 C22 H22 119.9
C23 C22 C21 120.2(3)
C23 C22 H22 119.9
C22 C23 H23 120.0
C22 C23 C24 119.9(3)
C24 C23 H23 120.0
C23 C24 H24 120.0
C25 C24 C23 120.0(3)
C25 C24 H24 120.0
C20 C25 H25 119.6
C24 C25 C20 120.8(3)
C24 C25 H25 119.6
O1 C26 Mn1 178.5(3)
O2 C27 Mn1 179.1(3)
O3 C28 Mn1 178.7(3)
C1 Mn1 C2 40.41(11)
C1 Mn1 C4 74.07(11)
C2 Mn1 C4 68.11(11)
C3 Mn1 C1 68.87(11)
C3 Mn1 C2 38.63(11)
C3 Mn1 C4 39.76(11)
C26 Mn1 C1 97.38(13)
C26 Mn1 C2 137.23(13)
C26 Mn1 C3 137.88(12)
C26 Mn1 C4 98.77(12)
C27 Mn1 C1 96.86(12)
C27 Mn1 C2 96.17(12)
C27 Mn1 C3 124.62(13)
C27 Mn1 C4 163.75(12)
C27 Mn1 C26 95.73(13)
C27 Mn1 C28 89.44(13)
C28 Mn1 C1 163.33(13)
C28 Mn1 C2 123.69(13)
C28 Mn1 C3 94.85(12)
C28 Mn1 C4 95.93(12)
C28 Mn1 C26 97.33(14)
C5 N1 C1 113.9(2)
C5 N1 C13 123.7(2)
C13 N1 C1 122.4(2)

loop_
_geom_bond_atom_site_label_1
_geom_bond_atom_site_label_2
_geom_bond_distance
C1 H1 1.0000
C1 C2 1.446(4)
C1 Mn1 2.091(3)
C1 N1 1.476(3)
C2 H2 1.0000
C2 C3 1.382(4)
C2 Mn1 2.095(3)
C3 H3 1.0000
C3 C4 1.445(4)
C3 Mn1 2.083(3)
C4 H4 1.0000
C4 C5 1.442(4)
C4 Mn1 2.162(3)
C5 C6 1.429(4)
C5 N1 1.342(3)
C6 C7 1.424(4)
C6 C11 1.416(4)
C7 H7 0.9500
C7 C8 1.372(4)
C8 H8 0.9500
C8 C9 1.398(4)
C9 H9 0.9500
C9 C10 1.371(4)
C10 H10 0.9500
C10 C11 1.412(4)
C11 C12 1.440(4)
C12 C13 1.372(4)
C12 C14 1.487(4)
C13 C20 1.494(4)
C13 N1 1.387(4)
C14 C15 1.394(4)
C14 C19 1.390(4)
C15 H15 0.9500
C15 C16 1.387(4)
C16 H16 0.9500
C16 C17 1.380(5)
C17 H17 0.9500
C17 C18 1.373(5)
C18 H18 0.9500
C18 C19 1.389(4)
C19 H19 0.9500
C20 C21 1.393(4)
C20 C25 1.386(4)
C21 H21 0.9500
C21 C22 1.386(4)
C22 H22 0.9500
C22 C23 1.378(4)
C23 H23 0.9500
C23 C24 1.383(5)
C24 H24 0.9500
C24 C25 1.379(4)
C25 H25 0.9500
C26 Mn1 1.804(3)
C26 O1 1.144(4)
C27 Mn1 1.782(3)
C27 O2 1.161(3)
C28 Mn1 1.798(3)
C28 O3 1.165(4)

loop_
_geom_torsion_atom_site_label_1
_geom_torsion_atom_site_label_2
_geom_torsion_atom_site_label_3
_geom_torsion_atom_site_label_4
_geom_torsion
C1 C2 C3 C4 -3.9(4)
C1 C2 C3 Mn1 56.2(2)
C2 C1 N1 C5 -46.3(3)
C2 C1 N1 C13 135.4(3)
C2 C3 C4 C5 -38.7(4)
C2 C3 C4 Mn1 59.1(2)
C3 C4 C5 C6 -141.1(3)
C3 C4 C5 N1 38.8(4)
C4 C5 C6 C7 4.0(4)
C4 C5 C6 C11 -174.4(3)
C4 C5 N1 C1 3.4(3)
C4 C5 N1 C13 -178.3(2)
C5 C6 C7 C8 -177.3(3)
C5 C6 C11 C10 175.1(3)
C5 C6 C11 C12 -6.6(4)
C6 C5 N1 C1 -176.6(2)
C6 C5 N1 C13 1.7(4)
C6 C7 C8 C9 1.0(4)
C6 C11 C12 C13 0.5(4)
C6 C11 C12 C14 179.7(3)
C7 C6 C11 C10 -3.3(4)
C7 C6 C11 C12 175.0(3)
C7 C8 C9 C10 -0.9(5)
C8 C9 C10 C11 -1.4(5)
C9 C10 C11 C6 3.4(4)
C9 C10 C11 C12 -174.8(3)
C10 C11 C12 C13 178.7(3)
C10 C11 C12 C14 -2.1(4)
C11 C6 C7 C8 1.1(4)
C11 C12 C13 C20 -171.0(3)
C11 C12 C13 N1 6.6(4)
C11 C12 C14 C15 62.3(4)
C11 C12 C14 C19 -115.8(3)
C12 C13 C20 C21 80.3(4)
C12 C13 C20 C25 -100.2(4)
C12 C13 N1 C1 170.1(3)
C12 C13 N1 C5 -8.0(4)
C12 C14 C15 C16 -179.1(3)
C12 C14 C19 C18 179.0(3)
C13 C12 C14 C15 -118.5(3)
C13 C12 C14 C19 63.4(4)
C13 C20 C21 C22 178.5(3)
C13 C20 C25 C24 -179.1(3)
C14 C12 C13 C20 9.8(4)
C14 C12 C13 N1 -172.6(3)
C14 C15 C16 C17 0.9(5)
C15 C14 C19 C18 0.8(4)
C15 C16 C17 C18 -0.7(5)
C16 C17 C18 C19 0.5(5)
C17 C18 C19 C14 -0.6(5)
C19 C14 C15 C16 -1.0(4)
C20 C13 N1 C1 -12.1(4)
C20 C13 N1 C5 169.8(3)
C20 C21 C22 C23 0.7(5)
C21 C20 C25 C24 0.4(5)
C21 C22 C23 C24 0.2(5)
C22 C23 C24 C25 -0.8(5)
C23 C24 C25 C20 0.5(5)
C25 C20 C21 C22 -1.0(4)
Mn1 C1 C2 C3 -56.5(2)
Mn1 C1 N1 C5 30.2(3)
Mn1 C1 N1 C13 -148.1(2)
Mn1 C2 C3 C4 -60.1(2)
Mn1 C3 C4 C5 -97.7(2)
Mn1 C4 C5 C6 146.2(2)
Mn1 C4 C5 N1 -33.8(3)
N1 C1 C2 C3 45.9(3)
N1 C1 C2 Mn1 102.4(2)
N1 C5 C6 C7 -176.0(3)
N1 C5 C6 C11 5.6(4)
N1 C13 C20 C21 -97.4(3)
N1 C13 C20 C25 82.1(4)

loop_
_exptl_oxdiff_crystal_face_indexfrac_h
_exptl_oxdiff_crystal_face_indexfrac_k
_exptl_oxdiff_crystal_face_indexfrac_l
_exptl_oxdiff_crystal_face_x
_exptl_oxdiff_crystal_face_y
_exptl_oxdiff_crystal_face_z
-0.0000 -0.0000 -1.0000 -0.0208 -0.0430 0.0019
0.0000 0.0000 1.0000 0.0208 0.0430 -0.0019
3.0000 5.0000 -1.0004 -0.1955 0.0852 0.9901
-1.0000 0.0000 0.0000 0.0726 -0.0352 -0.0024
-5.0000 -1.0000 0.0002 0.3542 -0.1804 -0.2082
5.0000 -2.0000 -0.0000 -0.3799 0.1668 -0.3804

loop_
_smtbx_masks_void_nr
_smtbx_masks_void_average_x
_smtbx_masks_void_average_y
_smtbx_masks_void_average_z
_smtbx_masks_void_volume
_smtbx_masks_void_count_electrons
1 0.250 -0.808 0.963 202.9 51.2
2 0.250 -0.707 0.463 202.9 51.1
3 0.750 -0.748 0.537 202.9 51.8
4 0.750 -0.872 0.037 202.9 51.8
